data_4125475
loop_
_publ_author_name
'Sagadevan, Arunachalam'
'Charpe, Vaibhav Pramod'
'Ragupathi, Ayyakkannu'
'Hwang, Kuo Chu'

_publ_section_title
;
 Visible Light Copper Photoredox-Catalyzed Aerobic Oxidative Coupling of
 Phenols and Terminal Alkynes: Regioselective Synthesis of Functionalized
 Ketones via C\\tb C Triple Bond Cleavage.
;
_journal_issue 8
_journal_name_full 'Journal of the American Chemical Society'
_journal_page_first 2896
_journal_page_last 2899
_journal_paper_doi 10.1021/jacs.6b13113
_journal_volume 139
_journal_year 2017
_chemical_formula_sum 'C14 H12 O2'
_chemical_formula_weight 212.24
_space_group_crystal_system orthorhombic
_space_group_IT_number 61
_space_group_name_Hall '-P 2ac 2ab'
_space_group_name_H-M_alt 'P b c a'
_symmetry_space_group_name_Hall '-P 2ac 2ab'
_symmetry_space_group_name_H-M 'P b c a'
_atom_sites_solution_hydrogens geom
_audit_creation_method SHELXL-2014/6
_cell_angle_alpha 90
_cell_angle_beta 90
_cell_angle_gamma 90
_cell_formula_units_Z 8
_cell_length_a 7.5565(3)
_cell_length_b 16.3552(4)
_cell_length_c 17.6239(6)
_cell_measurement_reflns_used 2748
_cell_measurement_temperature 100(2)
_cell_measurement_theta_max 24.6121
_cell_measurement_theta_min 3.1867
_cell_volume 2178.10(13)
_computing_cell_refinement 'SAINT V8.34A (Bruker AXS Inc., 2013)'
_computing_data_collection 'Bruker APEX2'
_computing_data_reduction 'SAINT V8.34A (Bruker AXS Inc., 2013)'
_computing_molecular_graphics 'Bruker SHELXTL'
_computing_publication_material 'Bruker SHELXTL'
_computing_structure_refinement 'SHELXL-2014/6 (Sheldrick, 2014)'
_diffrn_ambient_temperature 100(2)
_diffrn_detector_area_resol_mean 8.3333
_diffrn_measured_fraction_theta_full 0.997
_diffrn_measured_fraction_theta_max 0.997
_diffrn_measurement_device_type 'Bruker APEX-II CCD'
_diffrn_measurement_method '\f and \w scans'
_diffrn_radiation_type MoK\a
_diffrn_radiation_wavelength 0.71073
_diffrn_reflns_av_R_equivalents 0.0407
_diffrn_reflns_av_unetI/netI 0.0264
_diffrn_reflns_Laue_measured_fraction_full 0.997
_diffrn_reflns_Laue_measured_fraction_max 0.997
_diffrn_reflns_limit_h_max 9
_diffrn_reflns_limit_h_min -9
_diffrn_reflns_limit_k_max 20
_diffrn_reflns_limit_k_min -12
_diffrn_reflns_limit_l_max 21
_diffrn_reflns_limit_l_min -22
_diffrn_reflns_number 16387
_diffrn_reflns_point_group_measured_fraction_full 0.997
_diffrn_reflns_point_group_measured_fraction_max 0.997
_diffrn_reflns_theta_full 25.242
_diffrn_reflns_theta_max 26.382
_diffrn_reflns_theta_min 2.746
_exptl_absorpt_coefficient_mu 0.086
_exptl_absorpt_correction_T_max 0.9486
_exptl_absorpt_correction_T_min 0.8968
_exptl_absorpt_correction_type multi-scan
_exptl_absorpt_process_details 'SADABS V2008/1 (Bruker AXS)'
_exptl_crystal_colour Colorless
_exptl_crystal_density_diffrn 1.294
_exptl_crystal_density_meas ?
_exptl_crystal_density_method 'not measured'
_exptl_crystal_description Tabullar
_exptl_crystal_F_000 896
_exptl_crystal_size_max 0.30
_exptl_crystal_size_mid 0.25
_exptl_crystal_size_min 0.15
_refine_diff_density_max 0.195
_refine_diff_density_min -0.207
_refine_diff_density_rms 0.052
_refine_ls_extinction_method none
_refine_ls_goodness_of_fit_ref 1.083
_refine_ls_hydrogen_treatment constr
_refine_ls_matrix_type full
_refine_ls_number_parameters 147
_refine_ls_number_reflns 2221
_refine_ls_number_restraints 0
_refine_ls_restrained_S_all 1.083
_refine_ls_R_factor_all 0.0490
_refine_ls_R_factor_gt 0.0381
_refine_ls_shift/su_max 0.000
_refine_ls_shift/su_mean 0.000
_refine_ls_structure_factor_coef Fsqd
_refine_ls_weighting_details 'w=1/[\s^2^(Fo^2^)+(0.0484P)^2^+0.5161P] where P=(Fo^2^+2Fc^2^)/3'
_refine_ls_weighting_scheme calc
_refine_ls_wR_factor_gt 0.0975
_refine_ls_wR_factor_ref 0.1042
_reflns_Friedel_coverage 0.000
_reflns_number_gt 1800
_reflns_number_total 2221
_reflns_threshold_expression 'I > 2\s(I)'
_cod_data_source_file ja6b13113_si_003.cif
_cod_data_source_block 130948lt_0m
_cod_depositor_comments
;
The following automatic conversions were performed:

'_exptl_crystal_density_meas' value 'not measured' was changed to '?'
- the value is perceived as not measured.

Automatic conversion script
Id: cif_fix_values 4973 2017-02-22 13:04:09Z antanas 

 Adding full bibliography for 4125475.cif.
;
_cod_database_code 4125475
_shelx_space_group_comment
;
The symmetry employed for this shelxl refinement is uniquely defined
by the following loop, which should always be used as a source of
symmetry information in preference to the above space-group names.
They are only intended as comments.
;
_shelxl_version_number 2014/6

loop_
_space_group_symop_operation_xyz
'x, y, z'
'x+1/2, -y+1/2, -z'
'-x, y+1/2, -z+1/2'
'-x+1/2, -y, z+1/2'
'-x, -y, -z'
'-x-1/2, y-1/2, z'
'x, -y-1/2, z-1/2'
'x-1/2, y, -z-1/2'

loop_
_atom_site_label
_atom_site_type_symbol
_atom_site_fract_x
_atom_site_fract_y
_atom_site_fract_z
_atom_site_U_iso_or_equiv
_atom_site_adp_type
_atom_site_occupancy
_atom_site_site_symmetry_order
_atom_site_calc_flag
_atom_site_refinement_flags_posn
_atom_site_refinement_flags_adp
C1 C 0.25319(18) 0.47776(8) -0.06131(7) 0.0234(3) Uani 1 1 d . .
C2 C 0.35854(19) 0.54582(9) -0.07701(9) 0.0306(3) Uani 1 1 d . .
H2 H 0.4034 0.5781 -0.0365 0.037 Uiso 1 1 calc R U
C3 C 0.3978(2) 0.56650(10) -0.15113(10) 0.0409(4) Uani 1 1 d . .
H3 H 0.4729 0.6117 -0.1616 0.049 Uiso 1 1 calc R U
C4 C 0.3274(2) 0.52100(10) -0.21018(9) 0.0433(5) Uani 1 1 d . .
H4 H 0.3525 0.5359 -0.2611 0.052 Uiso 1 1 calc R U
C5 C 0.2204(2) 0.45376(10) -0.19555(8) 0.0359(4) Uani 1 1 d . .
H5 H 0.1716 0.4232 -0.2363 0.043 Uiso 1 1 calc R U
C6 C 0.18499(19) 0.43150(9) -0.12126(8) 0.0268(3) Uani 1 1 d . .
H6 H 0.1143 0.3848 -0.1110 0.032 Uiso 1 1 calc R U
C7 C 0.20658(17) 0.45973(8) 0.01889(8) 0.0215(3) Uani 1 1 d . .
C8 C 0.18760(17) 0.37425(7) 0.04499(7) 0.0191(3) Uani 1 1 d . .
C9 C 0.28109(17) 0.31026(8) 0.01136(7) 0.0209(3) Uani 1 1 d . .
H9 H 0.3504 0.3203 -0.0326 0.025 Uiso 1 1 calc R U
C10 C 0.27361(17) 0.23231(8) 0.04151(7) 0.0219(3) Uani 1 1 d . .
H10 H 0.3398 0.1893 0.0191 0.026 Uiso 1 1 calc R U
C11 C 0.16867(17) 0.21711(8) 0.10490(7) 0.0208(3) Uani 1 1 d . .
C12 C 0.07021(17) 0.28002(8) 0.13938(7) 0.0206(3) Uani 1 1 d . .
C13 C 0.08322(17) 0.35772(7) 0.10901(7) 0.0191(3) Uani 1 1 d . .
H13 H 0.0196 0.4012 0.1322 0.023 Uiso 1 1 calc R U
C14 C -0.04548(19) 0.26141(8) 0.20696(8) 0.0277(3) Uani 1 1 d . .
H14A H -0.1117 0.3106 0.2213 0.042 Uiso 1 1 calc R U
H14B H 0.0286 0.2440 0.2496 0.042 Uiso 1 1 calc R U
H14C H -0.1286 0.2176 0.1939 0.042 Uiso 1 1 calc R U
O1 O 0.18560(12) 0.51647(5) 0.06434(5) 0.0272(3) Uani 1 1 d . .
O2 O 0.15270(14) 0.14162(5) 0.13602(5) 0.0284(3) Uani 1 1 d . .
H2A H 0.2083 0.1076 0.1095 0.043 Uiso 1 1 calc R U

loop_
_atom_site_aniso_label
_atom_site_aniso_U_11
_atom_site_aniso_U_22
_atom_site_aniso_U_33
_atom_site_aniso_U_23
_atom_site_aniso_U_13
_atom_site_aniso_U_12
C1 0.0190(7) 0.0206(7) 0.0304(7) 0.0034(5) 0.0034(6) 0.0061(5)
C2 0.0224(8) 0.0263(7) 0.0431(9) 0.0080(6) 0.0044(6) 0.0044(6)
C3 0.0310(8) 0.0387(9) 0.0530(10) 0.0206(8) 0.0122(8) 0.0061(7)
C4 0.0401(9) 0.0526(10) 0.0371(9) 0.0220(8) 0.0149(7) 0.0208(8)
C5 0.0386(9) 0.0415(9) 0.0276(8) 0.0029(7) 0.0037(7) 0.0190(7)
C6 0.0265(7) 0.0244(7) 0.0293(8) 0.0008(6) 0.0031(6) 0.0086(6)
C7 0.0143(6) 0.0210(7) 0.0292(7) -0.0037(6) 0.0000(5) -0.0001(5)
C8 0.0172(6) 0.0190(6) 0.0210(6) -0.0032(5) -0.0024(5) -0.0007(5)
C9 0.0183(6) 0.0223(7) 0.0222(6) -0.0027(5) 0.0015(5) -0.0007(5)
C10 0.0209(7) 0.0206(7) 0.0243(7) -0.0053(5) 0.0000(5) 0.0028(5)
C11 0.0220(7) 0.0175(6) 0.0229(7) -0.0011(5) -0.0034(5) -0.0010(5)
C12 0.0191(6) 0.0225(7) 0.0201(6) -0.0045(5) -0.0013(5) -0.0016(5)
C13 0.0178(6) 0.0183(6) 0.0212(6) -0.0056(5) -0.0022(5) 0.0009(5)
C14 0.0320(8) 0.0233(7) 0.0278(7) -0.0010(6) 0.0060(6) -0.0002(6)
O1 0.0261(5) 0.0205(5) 0.0351(6) -0.0070(4) 0.0028(4) -0.0017(4)
O2 0.0376(6) 0.0177(5) 0.0300(6) 0.0005(4) 0.0071(4) 0.0030(4)

loop_
_atom_type_symbol
_atom_type_description
_atom_type_scat_dispersion_real
_atom_type_scat_dispersion_imag
_atom_type_scat_source
C C 0.0033 0.0016 'International Tables Vol C Tables 4.2.6.8 and 6.1.1.4'
H H 0.0000 0.0000 'International Tables Vol C Tables 4.2.6.8 and 6.1.1.4'
O O 0.0106 0.0060 'International Tables Vol C Tables 4.2.6.8 and 6.1.1.4'

loop_
_geom_angle_atom_site_label_1
_geom_angle_atom_site_label_2
_geom_angle_atom_site_label_3
_geom_angle
C2 C1 C6 119.46(13)
C2 C1 C7 118.80(13)
C6 C1 C7 121.60(12)
C3 C2 C1 120.34(15)
C3 C2 H2 119.8
C1 C2 H2 119.8
C2 C3 C4 119.74(15)
C2 C3 H3 120.1
C4 C3 H3 120.1
C3 C4 C5 120.62(14)
C3 C4 H4 119.7
C5 C4 H4 119.7
C6 C5 C4 119.72(16)
C6 C5 H5 120.1
C4 C5 H5 120.1
C5 C6 C1 120.07(14)
C5 C6 H6 120.0
C1 C6 H6 120.0
O1 C7 C8 119.72(12)
O1 C7 C1 119.85(12)
C8 C7 C1 120.43(11)
C9 C8 C13 118.81(12)
C9 C8 C7 121.87(12)
C13 C8 C7 119.14(11)
C10 C9 C8 120.52(12)
C10 C9 H9 119.7
C8 C9 H9 119.7
C9 C10 C11 119.76(12)
C9 C10 H10 120.1
C11 C10 H10 120.1
O2 C11 C10 122.53(11)
O2 C11 C12 116.34(11)
C10 C11 C12 121.12(12)
C13 C12 C11 117.85(12)
C13 C12 C14 122.17(11)
C11 C12 C14 119.98(12)
C12 C13 C8 121.91(12)
C12 C13 H13 119.0
C8 C13 H13 119.0
C12 C14 H14A 109.5
C12 C14 H14B 109.5
H14A C14 H14B 109.5
C12 C14 H14C 109.5
H14A C14 H14C 109.5
H14B C14 H14C 109.5
C11 O2 H2A 109.5

loop_
_geom_bond_atom_site_label_1
_geom_bond_atom_site_label_2
_geom_bond_distance
C1 C2 1.396(2)
C1 C6 1.3979(19)
C1 C7 1.4861(18)
C2 C3 1.382(2)
C2 H2 0.9500
C3 C4 1.386(2)
C3 H3 0.9500
C4 C5 1.389(2)
C4 H4 0.9500
C5 C6 1.385(2)
C5 H5 0.9500
C6 H6 0.9500
C7 O1 1.2361(15)
C7 C8 1.4788(18)
C8 C9 1.3948(18)
C8 C13 1.4029(18)
C9 C10 1.3823(18)
C9 H9 0.9500
C10 C11 1.3923(18)
C10 H10 0.9500
C11 O2 1.3565(15)
C11 C12 1.4077(18)
C12 C13 1.3823(17)
C12 C14 1.5084(18)
C13 H13 0.9500
C14 H14A 0.9800
C14 H14B 0.9800
C14 H14C 0.9800
O2 H2A 0.8400
